data_4339205
loop_
_publ_author_name
'Shi, Fa-Nian'
'Cunha-Silva, Lu\'is'
'Hardie, Michaele J.'
'Trindade, Tito'
'Paz, Filipe A Almeida'
'Rocha, Jo\~ao'

_publ_section_title
;
 Heterodimetallic germanium(IV) complex structures with transition metals.
;
_journal_issue 16
_journal_name_full 'Inorganic chemistry'
_journal_page_first 6502
_journal_page_last 6515
_journal_paper_doi 10.1021/ic700507j
_journal_volume 46
_journal_year 2007
_chemical_formula_moiety 'C28 H18 Cd Ge N4 O10'
_chemical_formula_sum 'C28 H18 Cd Ge N4 O10'
_chemical_formula_weight 755.45
_chemical_name_systematic
; 
 ? 
;
_space_group_IT_number 15
_symmetry_cell_setting monoclinic
_symmetry_space_group_name_Hall '-C 2yc'
_symmetry_space_group_name_H-M 'C 1 2/c 1'
_atom_sites_solution_hydrogens geom
_atom_sites_solution_primary direct
_atom_sites_solution_secondary difmap
_audit_creation_date '24 November 2006'
_audit_creation_method 'SHELXL-97, manual editing plus enCIFer'
_cell_angle_alpha 90.00
_cell_angle_beta 100.7290(10)
_cell_angle_gamma 90.00
_cell_formula_units_Z 4
_cell_length_a 12.7304(2)
_cell_length_b 17.0619(3)
_cell_length_c 12.1242(2)
_cell_measurement_reflns_used 8074
_cell_measurement_temperature 150(2)
_cell_measurement_theta_max 28.99
_cell_measurement_theta_min 2.44
_cell_volume 2587.40(7)
_computing_cell_refinement 'BRUKER SMART'
_computing_data_collection 'BRUKER SMART'
_computing_data_reduction 'BRUKER SAINT'
_computing_molecular_graphics 'SHELXTL (Bruker 2001)'
_computing_publication_material 'SHELXTL (Bruker 2001)'
_computing_structure_refinement 'SHELXTL (Bruker 2001)'
_computing_structure_solution 'SHELXTL (Bruker 2001)'
_diffrn_ambient_temperature 150(2)
_diffrn_measured_fraction_theta_full 0.996
_diffrn_measured_fraction_theta_max 0.996
_diffrn_measurement_device_type 'Bruker X8 Kappa CCD APEX II'
_diffrn_measurement_method 'omega/phi scans'
_diffrn_radiation_monochromator graphite
_diffrn_radiation_source 'fine-focus sealed tube'
_diffrn_radiation_type MoK\a
_diffrn_radiation_wavelength 0.71073
_diffrn_reflns_av_R_equivalents 0.0273
_diffrn_reflns_av_sigmaI/netI 0.0130
_diffrn_reflns_limit_h_max 16
_diffrn_reflns_limit_h_min -16
_diffrn_reflns_limit_k_max 22
_diffrn_reflns_limit_k_min -22
_diffrn_reflns_limit_l_max 15
_diffrn_reflns_limit_l_min -15
_diffrn_reflns_number 41597
_diffrn_reflns_theta_full 27.48
_diffrn_reflns_theta_max 27.48
_diffrn_reflns_theta_min 3.70
_exptl_absorpt_coefficient_mu 2.056
_exptl_absorpt_correction_T_max 0.8528
_exptl_absorpt_correction_T_min 0.6839
_exptl_absorpt_correction_type multi-scan
_exptl_absorpt_process_details
;
 SADABS (Sheldrick, 1997)
;
_exptl_crystal_colour colourless
_exptl_crystal_density_diffrn 1.939
_exptl_crystal_density_method 'not measured'
_exptl_crystal_description prism
_exptl_crystal_F_000 1496
_exptl_crystal_size_max 0.20
_exptl_crystal_size_mid 0.12
_exptl_crystal_size_min 0.08
_refine_diff_density_max 0.361
_refine_diff_density_min -0.247
_refine_diff_density_rms 0.054
_refine_ls_extinction_method none
_refine_ls_goodness_of_fit_ref 1.048
_refine_ls_hydrogen_treatment mixed
_refine_ls_matrix_type full
_refine_ls_number_parameters 203
_refine_ls_number_reflns 2956
_refine_ls_number_restraints 1
_refine_ls_restrained_S_all 1.051
_refine_ls_R_factor_all 0.0176
_refine_ls_R_factor_gt 0.0153
_refine_ls_shift/su_max 0.000
_refine_ls_shift/su_mean 0.000
_refine_ls_structure_factor_coef Fsqd
_refine_ls_weighting_details 'calc w=1/[\s^2^(Fo^2^)+(0.0200P)^2^+2.6454P] where P=(Fo^2^+2Fc^2^)/3'
_refine_ls_weighting_scheme calc
_refine_ls_wR_factor_gt 0.0392
_refine_ls_wR_factor_ref 0.0402
_reflns_number_gt 2756
_reflns_number_total 2956
_reflns_threshold_expression >2sigma(I)
_cod_data_source_file ic700507j-file008.cif
_cod_data_source_block 5
_cod_depositor_comments
;
The following automatic conversions were performed:

'_symmetry_cell_setting' value 'Monoclinic' changed to 'monoclinic'
according to
/usr/data/users/saulius/automatic-downloads/retrospective/ACS/lib/dictionaries/cif_core.dic
dictionary named 'cif_core.dic' version 2.4.2 from
2011-04-26.

'_exptl_absorpt_correction_type' value 'Multi-scan'
changed to 'multi-scan' according to
/usr/data/users/saulius/automatic-downloads/retrospective/ACS/lib/dictionaries/cif_core.dic
dictionary named 'cif_core.dic' version 2.4.2 from 2011-04-26.

Automatic conversion script
Id: cif_fix_values 2281 2013-09-26 08:29:07Z andrius 
;
_cod_original_sg_symbol_H-M C2/c
_cod_database_code 4339205

loop_
_symmetry_equiv_pos_as_xyz
'x, y, z'
'-x, y, -z+1/2'
'x+1/2, y+1/2, z'
'-x+1/2, y+1/2, -z+1/2'
'-x, -y, -z'
'x, -y, z-1/2'
'-x+1/2, -y+1/2, -z'
'x+1/2, -y+1/2, z-1/2'

loop_
_atom_site_label
_atom_site_type_symbol
_atom_site_fract_x
_atom_site_fract_y
_atom_site_fract_z
_atom_site_U_iso_or_equiv
_atom_site_adp_type
_atom_site_occupancy
_atom_site_symmetry_multiplicity
_atom_site_calc_flag
_atom_site_refinement_flags
Cd1 Cd 0.0000 0.236026(8) 0.7500 0.01462(5) Uani 1 2 d S
Ge1 Ge 0.0000 0.045622(12) 0.7500 0.01469(6) Uani 1 2 d S
O5 O -0.00507(9) 0.12301(6) 0.64624(9) 0.0194(2) Uani 1 1 d D
H5A H -0.0423(13) 0.1118(11) 0.5766(10) 0.029 Uiso 1 1 d D
O3 O 0.15093(8) 0.03341(6) 0.78167(9) 0.0200(2) Uani 1 1 d .
O1 O 0.00593(8) -0.03540(6) 0.63891(9) 0.0187(2) Uani 1 1 d .
O4 O 0.28148(8) -0.04126(6) 0.73839(9) 0.0231(2) Uani 1 1 d .
O2 O 0.12482(9) -0.10663(7) 0.56795(9) 0.0279(3) Uani 1 1 d .
N1 N 0.16595(9) 0.26256(7) 0.70754(11) 0.0170(2) Uani 1 1 d .
N2 N -0.02478(9) 0.32377(7) 0.59920(10) 0.0168(2) Uani 1 1 d .
C3 C 0.25800(12) 0.23450(9) 0.76255(14) 0.0236(3) Uani 1 1 d .
H3 H 0.2574 0.2016 0.8235 0.028 Uiso 1 1 calc R
C4 C 0.35588(12) 0.25245(10) 0.73252(16) 0.0282(4) Uani 1 1 d .
H4 H 0.4191 0.2320 0.7733 0.034 Uiso 1 1 calc R
C5 C 0.35798(12) 0.30014(9) 0.64287(15) 0.0262(3) Uani 1 1 d .
H5 H 0.4227 0.3125 0.6221 0.031 Uiso 1 1 calc R
C6 C 0.26172(12) 0.33065(9) 0.58181(13) 0.0209(3) Uani 1 1 d .
C7 C 0.16646(11) 0.31009(8) 0.61836(12) 0.0160(3) Uani 1 1 d .
C8 C 0.06574(12) 0.34204(8) 0.56057(12) 0.0164(3) Uani 1 1 d .
C9 C 0.06505(13) 0.39240(9) 0.46882(13) 0.0227(3) Uani 1 1 d .
C10 C 0.16325(15) 0.41061(10) 0.43327(14) 0.0309(4) Uani 1 1 d .
H10 H 0.1622 0.4432 0.3716 0.037 Uiso 1 1 calc R
C11 C 0.25743(14) 0.38147(10) 0.48757(15) 0.0295(4) Uani 1 1 d .
H11 H 0.3203 0.3947 0.4633 0.035 Uiso 1 1 calc R
C12 C -0.03388(14) 0.42483(10) 0.41781(13) 0.0280(4) Uani 1 1 d .
H12 H -0.0378 0.4578 0.3561 0.034 Uiso 1 1 calc R
C13 C -0.12407(13) 0.40775(9) 0.45902(14) 0.0263(3) Uani 1 1 d .
H13 H -0.1895 0.4297 0.4268 0.032 Uiso 1 1 calc R
C14 C -0.11647(13) 0.35670(8) 0.55041(13) 0.0215(3) Uani 1 1 d .
H14 H -0.1780 0.3453 0.5782 0.026 Uiso 1 1 calc R
C2 C 0.18885(11) -0.02143(8) 0.72519(12) 0.0169(3) Uani 1 1 d .
C1 C 0.10165(12) -0.05947(8) 0.63499(12) 0.0177(3) Uani 1 1 d .

loop_
_atom_site_aniso_label
_atom_site_aniso_U_11
_atom_site_aniso_U_22
_atom_site_aniso_U_33
_atom_site_aniso_U_23
_atom_site_aniso_U_13
_atom_site_aniso_U_12
Cd1 0.01211(8) 0.01626(8) 0.01602(8) 0.000 0.00400(5) 0.000
Ge1 0.01404(11) 0.01491(10) 0.01429(11) 0.000 0.00052(8) 0.000
O5 0.0264(6) 0.0174(5) 0.0130(5) 0.0001(4) 0.0001(4) -0.0039(4)
O3 0.0149(5) 0.0216(5) 0.0221(5) -0.0044(4) -0.0001(4) -0.0021(4)
O1 0.0164(5) 0.0188(5) 0.0198(5) -0.0043(4) 0.0004(4) -0.0019(4)
O4 0.0158(5) 0.0280(6) 0.0255(6) 0.0059(5) 0.0042(4) 0.0022(4)
O2 0.0309(6) 0.0301(6) 0.0208(6) -0.0066(5) -0.0003(5) 0.0100(5)
N1 0.0126(6) 0.0177(6) 0.0209(6) -0.0014(5) 0.0037(5) -0.0002(5)
N2 0.0150(6) 0.0177(6) 0.0177(6) -0.0006(5) 0.0028(5) 0.0015(5)
C3 0.0161(7) 0.0255(8) 0.0285(8) 0.0023(6) 0.0025(6) 0.0029(6)
C4 0.0123(7) 0.0298(8) 0.0415(10) -0.0045(7) 0.0023(7) 0.0023(6)
C5 0.0149(7) 0.0248(8) 0.0413(10) -0.0103(7) 0.0114(7) -0.0055(6)
C6 0.0207(7) 0.0175(7) 0.0269(8) -0.0081(6) 0.0108(6) -0.0062(6)
C7 0.0159(7) 0.0140(6) 0.0189(7) -0.0052(5) 0.0056(5) -0.0027(5)
C8 0.0191(7) 0.0138(6) 0.0165(7) -0.0033(5) 0.0041(6) -0.0021(5)
C9 0.0308(8) 0.0182(7) 0.0190(7) -0.0004(6) 0.0047(6) -0.0040(6)
C10 0.0409(10) 0.0285(9) 0.0261(9) 0.0049(7) 0.0133(7) -0.0100(7)
C11 0.0313(9) 0.0283(8) 0.0332(9) -0.0035(7) 0.0175(7) -0.0121(7)
C12 0.0408(10) 0.0212(8) 0.0193(8) 0.0043(6) -0.0015(7) -0.0018(7)
C13 0.0275(8) 0.0210(8) 0.0256(8) -0.0009(6) -0.0075(6) 0.0049(6)
C14 0.0179(7) 0.0221(8) 0.0229(8) -0.0033(6) 0.0000(6) 0.0020(6)
C2 0.0180(7) 0.0175(7) 0.0154(7) 0.0048(5) 0.0038(5) -0.0018(6)
C1 0.0211(7) 0.0165(7) 0.0149(7) 0.0030(5) 0.0022(6) 0.0008(6)

loop_
_atom_type_symbol
_atom_type_description
_atom_type_scat_dispersion_real
_atom_type_scat_dispersion_imag
_atom_type_scat_source
C C 0.0033 0.0016 'International Tables Vol C Tables 4.2.6.8 and 6.1.1.4'
H H 0.0000 0.0000 'International Tables Vol C Tables 4.2.6.8 and 6.1.1.4'
N N 0.0061 0.0033 'International Tables Vol C Tables 4.2.6.8 and 6.1.1.4'
O O 0.0106 0.0060 'International Tables Vol C Tables 4.2.6.8 and 6.1.1.4'
Ge Ge 0.1547 1.8001 'International Tables Vol C Tables 4.2.6.8 and 6.1.1.4'
Cd Cd -0.8075 1.2024 'International Tables Vol C Tables 4.2.6.8 and 6.1.1.4'

loop_
_geom_angle_atom_site_label_1
_geom_angle_atom_site_label_2
_geom_angle_atom_site_label_3
_geom_angle
_geom_angle_site_symmetry_1
_geom_angle_site_symmetry_3
O5 Cd1 O5 65.81(5) . 2_556
O5 Cd1 N1 110.67(4) . 2_556
O5 Cd1 N1 88.63(4) 2_556 2_556
O5 Cd1 N1 88.63(4) . .
O5 Cd1 N1 110.67(4) 2_556 .
N1 Cd1 N1 157.40(6) 2_556 .
O5 Cd1 N2 162.11(4) . 2_556
O5 Cd1 N2 97.08(4) 2_556 2_556
N1 Cd1 N2 72.32(4) 2_556 2_556
N1 Cd1 N2 93.03(4) . 2_556
O5 Cd1 N2 97.08(4) . .
O5 Cd1 N2 162.11(4) 2_556 .
N1 Cd1 N2 93.03(4) 2_556 .
N1 Cd1 N2 72.32(4) . .
N2 Cd1 N2 100.39(6) 2_556 .
O5 Ge1 O5 86.75(7) 2_556 .
O5 Ge1 O3 97.12(5) 2_556 2_556
O5 Ge1 O3 92.04(5) . 2_556
O5 Ge1 O3 92.04(5) 2_556 .
O5 Ge1 O3 97.12(5) . .
O3 Ge1 O3 167.40(6) 2_556 .
O5 Ge1 O1 175.64(4) 2_556 .
O5 Ge1 O1 92.18(5) . .
O3 Ge1 O1 87.14(4) 2_556 .
O3 Ge1 O1 83.89(4) . .
O5 Ge1 O1 92.18(5) 2_556 2_556
O5 Ge1 O1 175.64(4) . 2_556
O3 Ge1 O1 83.89(4) 2_556 2_556
O3 Ge1 O1 87.14(4) . 2_556
O1 Ge1 O1 89.19(6) . 2_556
Ge1 O5 Cd1 103.72(5) . .
Ge1 O5 H5A 115.8(13) . .
Cd1 O5 H5A 130.0(13) . .
C2 O3 Ge1 115.59(9) . .
C1 O1 Ge1 114.18(9) . .
C3 N1 C7 118.92(13) . .
C3 N1 Cd1 125.21(11) . .
C7 N1 Cd1 115.86(9) . .
C14 N2 C8 118.68(13) . .
C14 N2 Cd1 126.68(10) . .
C8 N2 Cd1 114.64(9) . .
N1 C3 C4 122.56(16) . .
N1 C3 H3 118.7 . .
C4 C3 H3 118.7 . .
C5 C4 C3 119.37(15) . .
C5 C4 H4 120.3 . .
C3 C4 H4 120.3 . .
C4 C5 C6 119.74(14) . .
C4 C5 H5 120.1 . .
C6 C5 H5 120.1 . .
C5 C6 C7 117.24(15) . .
C5 C6 C11 123.05(14) . .
C7 C6 C11 119.71(15) . .
N1 C7 C6 122.18(13) . .
N1 C7 C8 118.48(12) . .
C6 C7 C8 119.32(14) . .
N2 C8 C9 122.21(14) . .
N2 C8 C7 118.57(13) . .
C9 C8 C7 119.20(13) . .
C8 C9 C12 117.46(14) . .
C8 C9 C10 119.66(15) . .
C12 C9 C10 122.85(15) . .
C11 C10 C9 121.30(15) . .
C11 C10 H10 119.4 . .
C9 C10 H10 119.4 . .
C10 C11 C6 120.80(15) . .
C10 C11 H11 119.6 . .
C6 C11 H11 119.6 . .
C13 C12 C9 119.95(15) . .
C13 C12 H12 120.0 . .
C9 C12 H12 120.0 . .
C12 C13 C14 118.93(15) . .
C12 C13 H13 120.5 . .
C14 C13 H13 120.5 . .
N2 C14 C13 122.73(15) . .
N2 C14 H14 118.6 . .
C13 C14 H14 118.6 . .
O4 C2 O3 125.37(14) . .
O4 C2 C1 121.99(13) . .
O3 C2 C1 112.63(12) . .
O2 C1 O1 125.46(14) . .
O2 C1 C2 121.15(13) . .
O1 C1 C2 113.38(12) . .

loop_
_geom_bond_atom_site_label_1
_geom_bond_atom_site_label_2
_geom_bond_distance
_geom_bond_site_symmetry_2
Cd1 O5 2.2967(10) .
Cd1 O5 2.2967(10) 2_556
Cd1 N1 2.3105(12) 2_556
Cd1 N1 2.3105(12) .
Cd1 N2 2.3385(12) 2_556
Cd1 N2 2.3385(12) .
Ge1 O5 1.8166(10) 2_556
Ge1 O5 1.8166(10) .
Ge1 O3 1.8995(10) 2_556
Ge1 O3 1.8995(10) .
Ge1 O1 1.9413(10) .
Ge1 O1 1.9413(10) 2_556
O5 H5A 0.908(9) .
O3 C2 1.3041(18) .
O1 C1 1.2952(18) .
O4 C2 1.2084(18) .
O2 C1 1.2182(18) .
N1 C3 1.325(2) .
N1 C7 1.3525(19) .
N2 C14 1.3307(19) .
N2 C8 1.3585(19) .
C3 C4 1.396(2) .
C3 H3 0.9300 .
C4 C5 1.362(3) .
C4 H4 0.9300 .
C5 C6 1.408(2) .
C5 H5 0.9300 .
C6 C7 1.411(2) .
C6 C11 1.427(2) .
C7 C8 1.448(2) .
C8 C9 1.404(2) .
C9 C12 1.409(2) .
C9 C10 1.430(2) .
C10 C11 1.351(3) .
C10 H10 0.9300 .
C11 H11 0.9300 .
C12 C13 1.366(2) .
C12 H12 0.9300 .
C13 C14 1.399(2) .
C13 H13 0.9300 .
C14 H14 0.9300 .
C2 C1 1.548(2) .

loop_
_geom_hbond_atom_site_label_D
_geom_hbond_atom_site_label_H
_geom_hbond_atom_site_label_A
_geom_hbond_distance_DH
_geom_hbond_distance_HA
_geom_hbond_distance_DA
_geom_hbond_angle_DHA
_geom_hbond_site_symmetry_A
O5 H5A O2 0.908(9) 1.871(10) 2.7699(15) 170.3(19) 5_556

loop_
_geom_torsion_atom_site_label_1
_geom_torsion_atom_site_label_2
_geom_torsion_atom_site_label_3
_geom_torsion_atom_site_label_4
_geom_torsion
_geom_torsion_site_symmetry_1
O5 Ge1 O5 Cd1 0.0 2_556
O3 Ge1 O5 Cd1 97.02(5) 2_556
O3 Ge1 O5 Cd1 -91.65(5) .
O1 Ge1 O5 Cd1 -175.77(4) .
O1 Ge1 O5 Cd1 76.0(6) 2_556
O5 Cd1 O5 Ge1 0.0 2_556
N1 Cd1 O5 Ge1 -78.61(6) 2_556
N1 Cd1 O5 Ge1 113.44(5) .
N2 Cd1 O5 Ge1 17.81(15) 2_556
N2 Cd1 O5 Ge1 -174.57(5) .
O5 Ge1 O3 C2 178.32(10) 2_556
O5 Ge1 O3 C2 -94.70(10) .
O3 Ge1 O3 C2 41.62(9) 2_556
O1 Ge1 O3 C2 -3.25(10) .
O1 Ge1 O3 C2 86.24(10) 2_556
O5 Ge1 O1 C1 20.6(6) 2_556
O5 Ge1 O1 C1 96.41(10) .
O3 Ge1 O1 C1 -171.66(10) 2_556
O3 Ge1 O1 C1 -0.52(10) .
O1 Ge1 O1 C1 -87.73(10) 2_556
O5 Cd1 N1 C3 -84.25(12) .
O5 Cd1 N1 C3 -20.81(13) 2_556
N1 Cd1 N1 C3 126.30(12) 2_556
N2 Cd1 N1 C3 77.93(13) 2_556
N2 Cd1 N1 C3 177.87(13) .
O5 Cd1 N1 C7 95.09(10) .
O5 Cd1 N1 C7 158.53(9) 2_556
N1 Cd1 N1 C7 -54.36(9) 2_556
N2 Cd1 N1 C7 -102.73(10) 2_556
N2 Cd1 N1 C7 -2.79(9) .
O5 Cd1 N2 C14 97.54(12) .
O5 Cd1 N2 C14 81.22(18) 2_556
N1 Cd1 N2 C14 -13.72(12) 2_556
N1 Cd1 N2 C14 -176.18(13) .
N2 Cd1 N2 C14 -86.29(12) 2_556
O5 Cd1 N2 C8 -83.10(10) .
O5 Cd1 N2 C8 -99.42(15) 2_556
N1 Cd1 N2 C8 165.64(10) 2_556
N1 Cd1 N2 C8 3.18(9) .
N2 Cd1 N2 C8 93.07(10) 2_556
C7 N1 C3 C4 0.4(2) .
Cd1 N1 C3 C4 179.73(12) .
N1 C3 C4 C5 -0.5(3) .
C3 C4 C5 C6 0.0(2) .
C4 C5 C6 C7 0.5(2) .
C4 C5 C6 C11 179.47(15) .
C3 N1 C7 C6 0.1(2) .
Cd1 N1 C7 C6 -179.25(10) .
C3 N1 C7 C8 -178.45(13) .
Cd1 N1 C7 C8 2.16(16) .
C5 C6 C7 N1 -0.6(2) .
C11 C6 C7 N1 -179.59(14) .
C5 C6 C7 C8 178.00(13) .
C11 C6 C7 C8 -1.0(2) .
C14 N2 C8 C9 -2.1(2) .
Cd1 N2 C8 C9 178.48(11) .
C14 N2 C8 C7 176.09(13) .
Cd1 N2 C8 C7 -3.32(16) .
N1 C7 C8 N2 0.84(19) .
C6 C7 C8 N2 -177.80(13) .
N1 C7 C8 C9 179.09(13) .
C6 C7 C8 C9 0.5(2) .
N2 C8 C9 C12 0.8(2) .
C7 C8 C9 C12 -177.42(13) .
N2 C8 C9 C10 178.84(14) .
C7 C8 C9 C10 0.7(2) .
C8 C9 C10 C11 -1.3(2) .
C12 C9 C10 C11 176.71(16) .
C9 C10 C11 C6 0.7(3) .
C5 C6 C11 C10 -178.50(16) .
C7 C6 C11 C10 0.4(2) .
C8 C9 C12 C13 0.9(2) .
C10 C9 C12 C13 -177.06(16) .
C9 C12 C13 C14 -1.3(2) .
C8 N2 C14 C13 1.8(2) .
Cd1 N2 C14 C13 -178.90(11) .
C12 C13 C14 N2 -0.1(2) .
Ge1 O3 C2 O4 -175.20(11) .
Ge1 O3 C2 C1 5.73(14) .
Ge1 O1 C1 O2 -175.79(12) .
Ge1 O1 C1 C2 3.53(14) .
O4 C2 C1 O2 -5.9(2) .
O3 C2 C1 O2 173.23(13) .
O4 C2 C1 O1 174.77(13) .
O3 C2 C1 O1 -6.13(17) .
